data_7133156
loop_
_publ_author_name
'Biswas, Shuva'
'Mandal, Arnab'
'Swain, Diptikanta'
'Biswas, Kanishka'

_publ_section_title
;
 Synthesis and soft crystal structure-induced broad emission of
 (NH<sub>3</sub>C<sub>6</sub>H<sub>12</sub>NH<sub>3</sub>)InBr<sub>5</sub>&#xb7;2H<sub>2</sub>O.
;
_journal_issue 60
_journal_name_full 'Chemical communications (Cambridge, England)'
_journal_page_first 7757
_journal_page_last 7760
_journal_paper_doi 10.1039/d4cc01822b
_journal_volume 60
_journal_year 2024
_chemical_formula_sum 'C6 H22 Br5 In N2 O2'
_chemical_formula_weight 668.62
_space_group_crystal_system orthorhombic
_space_group_IT_number 62
_space_group_name_Hall '-P 2ac 2n'
_space_group_name_H-M_alt 'P n m a'
_atom_sites_solution_hydrogens mixed
_audit_creation_method SHELXL-2018/3
_audit_update_record
;
2024-04-13 deposited with the CCDC.	2024-06-06 downloaded from the CCDC.
;
_cell_angle_alpha 90
_cell_angle_beta 90
_cell_angle_gamma 90
_cell_formula_units_Z 4
_cell_length_a 20.264(3)
_cell_length_b 7.9353(11)
_cell_length_c 11.0226(13)
_cell_measurement_reflns_used 9753
_cell_measurement_temperature 296(2)
_cell_measurement_theta_max 26.82
_cell_measurement_theta_min 2.73
_cell_volume 1772.4(4)
_computing_cell_refinement 'Bruker SAINT'
_computing_data_collection 'Bruker APEX 3'
_computing_data_reduction 'Bruker SAINT'
_computing_structure_refinement 'SHELXL-2018/3 (Sheldrick, 2018)'
_computing_structure_solution 'SHELXS-97 (Sheldrick, 2008)'
_diffrn_ambient_temperature 296(2)
_diffrn_measured_fraction_theta_full 0.999
_diffrn_measured_fraction_theta_max 0.999
_diffrn_measurement_device_type 'Bruker D8 Venture'
_diffrn_measurement_method '\f and \w scans'
_diffrn_radiation_type MoK\a
_diffrn_radiation_wavelength 0.71073
_diffrn_reflns_av_R_equivalents 0.0626
_diffrn_reflns_av_unetI/netI 0.0175
_diffrn_reflns_Laue_measured_fraction_full 0.999
_diffrn_reflns_Laue_measured_fraction_max 0.999
_diffrn_reflns_limit_h_max 26
_diffrn_reflns_limit_h_min -25
_diffrn_reflns_limit_k_max 10
_diffrn_reflns_limit_k_min -10
_diffrn_reflns_limit_l_max 14
_diffrn_reflns_limit_l_min -14
_diffrn_reflns_number 62850
_diffrn_reflns_point_group_measured_fraction_full 0.999
_diffrn_reflns_point_group_measured_fraction_max 0.999
_diffrn_reflns_theta_full 25.242
_diffrn_reflns_theta_max 27.142
_diffrn_reflns_theta_min 2.731
_exptl_absorpt_coefficient_mu 12.597
_exptl_absorpt_correction_T_max 0.735
_exptl_absorpt_correction_T_min 0.594
_exptl_absorpt_correction_type multi-scan
_exptl_absorpt_process_details
;
SADABS-2016/2 (Bruker,2016/2)
;
_exptl_crystal_colour white
_exptl_crystal_density_diffrn 2.506
_exptl_crystal_description block
_exptl_crystal_F_000 1248
_exptl_crystal_size_max 0.220
_exptl_crystal_size_mid 0.150
_exptl_crystal_size_min 0.100
_refine_diff_density_max 1.233
_refine_diff_density_min -1.674
_refine_diff_density_rms 0.128
_refine_ls_extinction_method none
_refine_ls_goodness_of_fit_ref 1.040
_refine_ls_hydrogen_treatment mixed
_refine_ls_matrix_type full
_refine_ls_number_parameters 82
_refine_ls_number_reflns 2102
_refine_ls_number_restraints 39
_refine_ls_restrained_S_all 1.195
_refine_ls_R_factor_all 0.0341
_refine_ls_R_factor_gt 0.0304
_refine_ls_shift/su_max 0.001
_refine_ls_shift/su_mean 0.000
_refine_ls_structure_factor_coef Fsqd
_refine_ls_weighting_details 'w=1/[\s^2^(Fo^2^)+(0.0429P)^2^+5.4870P] where P=(Fo^2^+2Fc^2^)/3'
_refine_ls_weighting_scheme calc
_refine_ls_wR_factor_gt 0.0817
_refine_ls_wR_factor_ref 0.0839
_reflns_Friedel_coverage 0.000
_reflns_number_gt 1896
_reflns_number_total 2102
_reflns_threshold_expression 'I > 2\s(I)'
_cod_data_source_file d4cc01822b2.cif
_cod_data_source_block shelx
_cod_depositor_comments 'Adding full bibliography for 7133156--7133157.cif.'
_cod_database_code 7133156
_shelx_shelxl_version_number 2018/3
_shelx_space_group_comment
;
The symmetry employed for this shelxl refinement is uniquely defined
by the following loop, which should always be used as a source of
symmetry information in preference to the above space-group names.
They are only intended as comments.
;
_shelx_estimated_absorpt_t_min 0.168
_shelx_estimated_absorpt_t_max 0.366

loop_
_space_group_symop_operation_xyz
'x, y, z'
'-x+1/2, -y, z+1/2'
'-x, y+1/2, -z'
'x+1/2, -y+1/2, -z+1/2'
'-x, -y, -z'
'x-1/2, y, -z-1/2'
'x, -y-1/2, z'
'-x-1/2, y-1/2, z-1/2'

loop_
_atom_site_label
_atom_site_type_symbol
_atom_site_fract_x
_atom_site_fract_y
_atom_site_fract_z
_atom_site_U_iso_or_equiv
_atom_site_adp_type
_atom_site_occupancy
_atom_site_site_symmetry_order
_atom_site_calc_flag
_atom_site_refinement_flags_posn
_atom_site_refinement_flags_adp
_atom_site_refinement_flags_occupancy
_atom_site_disorder_assembly
_atom_site_disorder_group
In1 In 0.34735(2) 0.250000 0.12832(4) 0.03382(13) Uani 1 2 d S T P . .
Br3 Br 0.46943(3) 0.250000 0.20333(7) 0.05163(19) Uani 1 2 d S T P . .
Br1 Br 0.37303(2) 0.01211(6) -0.03721(4) 0.04757(15) Uani 1 1 d . . . . .
Br2 Br 0.30218(3) 0.01595(7) 0.27590(5) 0.05220(16) Uani 1 1 d . . . . .
O1W O 0.2443(2) 0.250000 0.0426(4) 0.0658(17) Uani 1 2 d DS T P . .
O2W O 0.1413(3) 0.250000 0.1961(6) 0.084(2) Uani 1 2 d DS T P . .
N1 N 0.2600(3) 0.250000 0.5344(5) 0.0576(17) Uani 1 2 d DS T P . .
H1A H 0.224055 0.250000 0.580736 0.086 Uiso 1 2 calc R U P . .
H1B H 0.260157 0.341576 0.487815 0.086 Uiso 0.5 1 calc R U P . .
H1C H 0.260157 0.158424 0.487815 0.086 Uiso 0.5 1 calc R U P . .
N8 N 0.5139(3) 0.250000 0.8887(5) 0.066(2) Uani 1 2 d S T P . .
H8A H 0.546183 0.250000 0.943466 0.099 Uiso 1 2 calc R U P . .
H8B H 0.489089 0.341576 0.898494 0.099 Uiso 0.5 1 calc R U P . .
H8C H 0.489089 0.158424 0.898494 0.099 Uiso 0.5 1 calc R U P . .
C2 C 0.3167(4) 0.250000 0.6088(8) 0.122(2) Uani 1 2 d DS TU P . .
H2A H 0.311538 0.347513 0.661009 0.147 Uiso 0.5 1 calc R U P . .
H2B H 0.311538 0.152487 0.661009 0.147 Uiso 0.5 1 calc R U P . .
C3 C 0.3824(4) 0.250000 0.5762(9) 0.122(2) Uani 1 2 d DS TU P . .
H3A H 0.390001 0.348281 0.525767 0.147 Uiso 0.5 1 calc R U P . .
H3B H 0.390001 0.151719 0.525767 0.147 Uiso 0.5 1 calc R U P . .
C4 C 0.4307(4) 0.250000 0.6680(9) 0.122(2) Uani 1 2 d DS TU P . .
H4A H 0.419999 0.347366 0.717456 0.147 Uiso 0.5 1 calc R U P . .
H4B H 0.419999 0.152634 0.717455 0.147 Uiso 0.5 1 calc R U P . .
C5 C 0.4987(4) 0.250000 0.6626(7) 0.122(2) Uani 1 2 d DS TU P . .
H5 H 0.498666 0.373499 0.662573 0.147 Uiso 0.5 1 calc R U P . .
C6 C 0.5363(5) 0.250000 0.5484(8) 0.122(2) Uani 1 2 d DS TU P . .
H6A H 0.582666 0.250000 0.566133 0.183 Uiso 1 2 calc R U P . .
H6B H 0.525361 0.151222 0.502316 0.183 Uiso 0.5 1 calc R U P . .
H6C H 0.525361 0.348778 0.502317 0.183 Uiso 0.5 1 calc R U P . .
C7 C 0.5424(3) 0.250000 0.7666(6) 0.0482(16) Uani 1 2 d DS T P . .
H7A H 0.570607 0.348268 0.759962 0.058 Uiso 0.5 1 calc R U P . .
H7B H 0.570607 0.151732 0.759962 0.058 Uiso 0.5 1 calc R U P . .
H1WA H 0.237(4) 0.250000 -0.0452(11) 0.058 Uiso 1 2 d DS U P . .
H1WB H 0.2030(13) 0.250000 0.089(4) 0.058 Uiso 1 2 d DS U P . .
H2WA H 0.138(3) 0.133(2) 0.224(4) 0.058 Uiso 1 1 d D U . . .

loop_
_atom_site_aniso_label
_atom_site_aniso_U_11
_atom_site_aniso_U_22
_atom_site_aniso_U_33
_atom_site_aniso_U_23
_atom_site_aniso_U_13
_atom_site_aniso_U_12
In1 0.0279(2) 0.0397(2) 0.0339(2) 0.000 0.00330(15) 0.000
Br3 0.0341(3) 0.0673(5) 0.0534(4) 0.000 -0.0101(3) 0.000
Br1 0.0478(3) 0.0504(3) 0.0445(3) -0.0132(2) 0.00694(19) -0.0038(2)
Br2 0.0585(3) 0.0483(3) 0.0499(3) 0.0062(2) 0.0156(2) -0.0033(2)
O1W 0.032(2) 0.125(5) 0.040(2) 0.000 0.001(2) 0.000
O2W 0.064(4) 0.125(6) 0.063(4) 0.000 0.014(3) 0.000
N1 0.036(3) 0.091(5) 0.046(3) 0.000 -0.001(2) 0.000
N8 0.040(3) 0.115(6) 0.044(3) 0.000 -0.006(3) 0.000
C2 0.062(3) 0.243(7) 0.061(3) 0.000 -0.004(2) 0.000
C3 0.062(3) 0.243(7) 0.061(3) 0.000 -0.004(2) 0.000
C4 0.062(3) 0.243(7) 0.061(3) 0.000 -0.004(2) 0.000
C5 0.062(3) 0.243(7) 0.061(3) 0.000 -0.004(2) 0.000
C6 0.062(3) 0.243(7) 0.061(3) 0.000 -0.004(2) 0.000
C7 0.036(3) 0.063(4) 0.046(3) 0.000 0.004(3) 0.000

loop_
_atom_type_symbol
_atom_type_description
_atom_type_scat_dispersion_real
_atom_type_scat_dispersion_imag
_atom_type_scat_source
C C 0.0033 0.0016 'International Tables Vol C Tables 4.2.6.8 and 6.1.1.4'
H H 0.0000 0.0000 'International Tables Vol C Tables 4.2.6.8 and 6.1.1.4'
N N 0.0061 0.0033 'International Tables Vol C Tables 4.2.6.8 and 6.1.1.4'
Br Br -0.2901 2.4595 'International Tables Vol C Tables 4.2.6.8 and 6.1.1.4'
In In -0.7276 1.3100 'International Tables Vol C Tables 4.2.6.8 and 6.1.1.4'
O O 0.0106 0.0060 'International Tables Vol C Tables 4.2.6.8 and 6.1.1.4'

loop_
_geom_angle_atom_site_label_1
_geom_angle_atom_site_label_2
_geom_angle_atom_site_label_3
_geom_angle
_geom_angle_site_symmetry_1
_geom_angle_site_symmetry_3
_geom_angle_publ_flag
O1W In1 Br3 174.14(12) . . ?
O1W In1 Br2 86.44(9) . 7_565 ?
Br3 In1 Br2 97.69(2) . 7_565 ?
O1W In1 Br2 86.44(9) . . ?
Br3 In1 Br2 97.69(2) . . ?
Br2 In1 Br2 89.71(3) 7_565 . ?
O1W In1 Br1 84.04(9) . 7_565 ?
Br3 In1 Br1 91.814(19) . 7_565 ?
Br2 In1 Br1 89.498(19) 7_565 7_565 ?
Br2 In1 Br1 170.48(2) . 7_565 ?
O1W In1 Br1 84.04(9) . . ?
Br3 In1 Br1 91.814(19) . . ?
Br2 In1 Br1 170.48(2) 7_565 . ?
Br2 In1 Br1 89.499(19) . . ?
Br1 In1 Br1 89.71(3) 7_565 . ?
C3 C2 N1 129.4(8) . . ?
C2 C3 C4 119.0(8) . . ?
C5 C4 C3 131.5(9) . . ?
C4 C5 C7 125.2(8) . . ?
C4 C5 C6 123.7(8) . . ?
C7 C5 C6 111.1(7) . . ?
C5 C7 N8 119.1(6) . . ?

loop_
_geom_bond_atom_site_label_1
_geom_bond_atom_site_label_2
_geom_bond_distance
_geom_bond_site_symmetry_2
_geom_bond_publ_flag
In1 O1W 2.291(5) . ?
In1 Br3 2.6083(8) . ?
In1 Br2 2.6331(6) 7_565 ?
In1 Br2 2.6331(6) . ?
In1 Br1 2.6765(6) 7_565 ?
In1 Br1 2.6765(6) . ?
N1 C2 1.410(7) . ?
N8 C7 1.465(9) . ?
C2 C3 1.380(8) . ?
C3 C4 1.408(8) . ?
C4 C5 1.378(8) . ?
C5 C7 1.448(8) . ?
C5 C6 1.471(8) . ?

loop_
_geom_hbond_atom_site_label_D
_geom_hbond_atom_site_label_H
_geom_hbond_atom_site_label_A
_geom_hbond_distance_DH
_geom_hbond_distance_HA
_geom_hbond_distance_DA
_geom_hbond_angle_DHA
_geom_hbond_site_symmetry_A
_geom_hbond_publ_flag
O1W H1WA Br2 0.9800(10) 2.995(12) 3.740(4) 133.7(12) 8_665 yes
O1W H1WB O2W 0.9800(10) 1.720(13) 2.686(8) 168(4) . yes
O2W H2WA Br1 0.9799(10) 2.88(4) 3.613(5) 132(4) 2 yes
N1 H1A Br2 0.89 3.06 3.623(5) 123.1 2 yes
N1 H1A Br2 0.89 3.06 3.623(5) 123.1 8_666 yes
